data_7151568
loop_
_publ_author_name
'Foresti, Elisabetta'
'Palmieri, Gianni'
'Petrini, Marino'
'Profeta, Roberto'

_publ_section_title
;
 Highly diastereoselective addition of nitromethane anion to chiral
 alpha-amidoalkylphenyl sulfones. Synthesis of optically active
 alpha-amino acid derivatives.
;
_journal_issue 23
_journal_name_full 'Organic &amp; biomolecular chemistry'
_journal_page_first 4275
_journal_page_last 4281
_journal_paper_doi 10.1039/b309211a
_journal_volume 1
_journal_year 2003
_chemical_formula_sum 'C17 H25 N O6 S'
_chemical_formula_weight 371.44
_space_group_IT_number 19
_symmetry_space_group_name_Hall 'P 2ac 2ab'
_symmetry_space_group_name_H-M 'P 21 21 21'
_atom_sites_solution_hydrogens geom
_atom_sites_solution_primary direct
_atom_sites_solution_secondary difmap
_audit_creation_method SHELXL-97
_cell_angle_alpha 90.00
_cell_angle_beta 90.00
_cell_angle_gamma 90.00
_cell_formula_units_Z 4
_cell_length_a 9.9643(4)
_cell_length_b 11.1330(4)
_cell_length_c 17.3159(7)
_cell_measurement_temperature 293(2)
_cell_volume 1920.90(13)
_computing_structure_refinement 'SHELXL-97 (Sheldrick, 1997)'
_computing_structure_solution 'SHELXS-97 (Sheldrick, 1990)'
_diffrn_ambient_temperature 293(2)
_diffrn_measured_fraction_theta_full 0.996
_diffrn_measured_fraction_theta_max 0.996
_diffrn_radiation_monochromator graphite
_diffrn_radiation_source 'fine-focus sealed tube'
_diffrn_radiation_type MoK\a
_diffrn_radiation_wavelength 0.71073
_diffrn_reflns_av_R_equivalents 0.0212
_diffrn_reflns_av_sigmaI/netI 0.0123
_diffrn_reflns_limit_h_max 14
_diffrn_reflns_limit_h_min -14
_diffrn_reflns_limit_k_max 15
_diffrn_reflns_limit_k_min -15
_diffrn_reflns_limit_l_max 24
_diffrn_reflns_limit_l_min -24
_diffrn_reflns_number 25018
_diffrn_reflns_theta_full 30.07
_diffrn_reflns_theta_max 30.07
_diffrn_reflns_theta_min 2.17
_exptl_absorpt_coefficient_mu 0.199
_exptl_absorpt_correction_T_max 0.9612
_exptl_absorpt_correction_T_min 0.9426
_exptl_crystal_density_diffrn 1.284
_exptl_crystal_density_method 'not measured'
_exptl_crystal_F_000 792
_exptl_crystal_size_max 0.30
_exptl_crystal_size_mid 0.20
_exptl_crystal_size_min 0.20
_refine_diff_density_max 0.229
_refine_diff_density_min -0.331
_refine_diff_density_rms 0.112
_refine_ls_abs_structure_details 'Flack H D (1983), Acta Cryst. A39, 876-881'
_refine_ls_abs_structure_Flack 0.00(4)
_refine_ls_extinction_method none
_refine_ls_goodness_of_fit_ref 1.086
_refine_ls_hydrogen_treatment mixed
_refine_ls_matrix_type full
_refine_ls_number_parameters 214
_refine_ls_number_reflns 5606
_refine_ls_number_restraints 0
_refine_ls_restrained_S_all 1.086
_refine_ls_R_factor_all 0.0376
_refine_ls_R_factor_gt 0.0358
_refine_ls_shift/su_max 0.001
_refine_ls_shift/su_mean 0.000
_refine_ls_structure_factor_coef Fsqd
_refine_ls_weighting_details 'calc w=1/[\s^2^(Fo^2^)+(0.0693P)^2^+0.0347P] where P=(Fo^2^+2Fc^2^)/3'
_refine_ls_weighting_scheme calc
_refine_ls_wR_factor_gt 0.0931
_refine_ls_wR_factor_ref 0.0951
_reflns_number_gt 5339
_reflns_number_total 5606
_reflns_threshold_expression >2sigma(I)
_cod_data_source_file b309211a.txt
_cod_data_source_block pet
_cod_database_code 7151568

loop_
_symmetry_equiv_pos_as_xyz
'x, y, z'
'-x+1/2, -y, z+1/2'
'x+1/2, -y+1/2, -z'
'-x, y+1/2, -z+1/2'

loop_
_atom_site_label
_atom_site_type_symbol
_atom_site_fract_x
_atom_site_fract_y
_atom_site_fract_z
_atom_site_U_iso_or_equiv
_atom_site_adp_type
_atom_site_occupancy
_atom_site_symmetry_multiplicity
_atom_site_calc_flag
_atom_site_refinement_flags
_atom_site_disorder_assembly
_atom_site_disorder_group
S1 S 0.59563(3) 0.94708(3) 0.104011(14) 0.03913(7) Uani 1 1 d . . .
N1 N 0.39018(9) 0.99252(8) 0.00823(5) 0.03498(17) Uani 1 1 d . . .
H1 H 0.4068 1.0590 -0.0132 0.050 Uiso 1 1 d . . .
O1 O 0.64636(10) 1.06699(10) 0.09299(6) 0.0537(2) Uani 1 1 d . . .
O2 O 0.68829(10) 0.84975(11) 0.11670(6) 0.0599(3) Uani 1 1 d . . .
O3 O 0.62389(8) 0.99849(8) -0.07957(5) 0.04396(19) Uani 1 1 d . . .
O4 O 0.50500(11) 0.91851(9) -0.17728(5) 0.0517(2) Uani 1 1 d . . .
O5 O 0.22356(9) 0.87794(8) 0.05885(6) 0.0505(2) Uani 1 1 d . . .
O6 O 0.18439(8) 1.06664(8) 0.01241(5) 0.04282(18) Uani 1 1 d . . .
C1 C 0.47935(8) 0.95074(8) 0.18002(4) 0.0397(2) Uani 1 1 d G . .
C2 C 0.41274(10) 1.05692(6) 0.19773(5) 0.0505(3) Uani 1 1 d G . .
H2 H 0.4296 1.1260 0.1692 0.076 Uiso 1 1 calc R . .
C3 C 0.32090(10) 1.05981(8) 0.25812(6) 0.0641(4) Uani 1 1 d G . .
H3 H 0.2763 1.1309 0.2700 0.096 Uiso 1 1 calc R . .
C4 C 0.29568(11) 0.95651(11) 0.30081(5) 0.0670(4) Uani 1 1 d G . .
H4 H 0.2342 0.9584 0.3412 0.100 Uiso 1 1 calc R . .
C5 C 0.36228(12) 0.85032(8) 0.28310(5) 0.0674(4) Uani 1 1 d G . .
H5 H 0.3454 0.7812 0.3117 0.101 Uiso 1 1 calc R . .
C6 C 0.45412(10) 0.84744(7) 0.22270(5) 0.0537(3) Uani 1 1 d G . .
H6 H 0.4987 0.7764 0.2109 0.080 Uiso 1 1 calc R . .
C7 C 0.49269(10) 0.90533(9) 0.02063(6) 0.03437(18) Uani 1 1 d . . .
H7 H 0.4486 0.8289 0.0327 0.052 Uiso 1 1 calc R . .
C8 C 0.58066(11) 0.88526(10) -0.05062(6) 0.0387(2) Uani 1 1 d . . .
H8 H 0.6582 0.8350 -0.0375 0.058 Uiso 1 1 calc R . .
C9 C 0.50113(15) 0.82916(11) -0.11852(7) 0.0494(3) Uani 1 1 d . . .
H91 H 0.5432 0.7554 -0.1360 0.074 Uiso 1 1 calc R . .
H92 H 0.4094 0.8119 -0.1034 0.074 Uiso 1 1 calc R . .
C10 C 0.61979(14) 0.99091(13) -0.16234(7) 0.0480(3) Uani 1 1 d . . .
C11 C 0.5977(3) 1.11365(15) -0.19502(10) 0.0749(5) Uani 1 1 d . . .
H111 H 0.5168 1.1471 -0.1738 0.112 Uiso 1 1 calc R . .
H112 H 0.5896 1.1084 -0.2502 0.112 Uiso 1 1 calc R . .
H113 H 0.6723 1.1643 -0.1820 0.112 Uiso 1 1 calc R . .
C12 C 0.74636(19) 0.9303(2) -0.19265(10) 0.0805(6) Uani 1 1 d . . .
H12A H 0.8226 0.9804 -0.1822 0.121 Uiso 1 1 calc R . .
H12B H 0.7384 0.9183 -0.2474 0.121 Uiso 1 1 calc R . .
H12C H 0.7578 0.8542 -0.1675 0.121 Uiso 1 1 calc R . .
C13 C 0.26014(10) 0.97102(9) 0.02944(6) 0.03464(19) Uani 1 1 d . . .
C14 C 0.03815(11) 1.06523(12) 0.02879(7) 0.0447(2) Uani 1 1 d . . .
C15 C 0.01402(16) 1.05436(16) 0.11481(9) 0.0600(3) Uani 1 1 d . . .
H151 H 0.0607 1.1176 0.1412 0.090 Uiso 1 1 calc R . .
H152 H 0.0464 0.9780 0.1326 0.090 Uiso 1 1 calc R . .
H153 H -0.0804 1.0605 0.1251 0.090 Uiso 1 1 calc R . .
C16 C -0.00625(16) 1.18727(15) -0.00061(12) 0.0688(4) Uani 1 1 d . . .
H161 H -0.0118 1.1855 -0.0559 0.103 Uiso 1 1 calc R . .
H162 H 0.0576 1.2471 0.0150 0.103 Uiso 1 1 calc R . .
H163 H -0.0927 1.2065 0.0205 0.103 Uiso 1 1 calc R . .
C17 C -0.02815(15) 0.96466(16) -0.01650(11) 0.0661(4) Uani 1 1 d . . .
H171 H -0.1237 0.9687 -0.0097 0.099 Uiso 1 1 calc R . .
H172 H 0.0042 0.8886 0.0019 0.099 Uiso 1 1 calc R . .
H173 H -0.0069 0.9731 -0.0703 0.099 Uiso 1 1 calc R . .

loop_
_atom_site_aniso_label
_atom_site_aniso_U_11
_atom_site_aniso_U_22
_atom_site_aniso_U_33
_atom_site_aniso_U_23
_atom_site_aniso_U_13
_atom_site_aniso_U_12
S1 0.02993(11) 0.05375(14) 0.03371(11) 0.00041(10) -0.00168(9) 0.00274(10)
N1 0.0276(4) 0.0355(4) 0.0418(4) 0.0063(3) 0.0013(3) -0.0004(3)
O1 0.0475(5) 0.0669(6) 0.0468(4) -0.0022(4) 0.0005(4) -0.0185(4)
O2 0.0451(5) 0.0854(7) 0.0492(5) 0.0024(5) -0.0052(4) 0.0260(5)
O3 0.0428(4) 0.0555(4) 0.0336(3) -0.0060(3) 0.0066(3) -0.0075(4)
O4 0.0545(5) 0.0563(5) 0.0442(4) 0.0018(4) -0.0160(4) 0.0002(4)
O5 0.0383(4) 0.0416(4) 0.0716(6) 0.0137(4) 0.0058(4) -0.0042(3)
O6 0.0293(3) 0.0425(4) 0.0567(5) 0.0103(3) 0.0032(3) 0.0020(3)
C1 0.0368(5) 0.0506(5) 0.0319(4) -0.0013(4) -0.0003(3) 0.0008(4)
C2 0.0521(6) 0.0546(6) 0.0448(5) -0.0045(5) 0.0032(5) 0.0059(6)
C3 0.0589(8) 0.0817(10) 0.0516(7) -0.0107(7) 0.0082(6) 0.0130(8)
C4 0.0565(8) 0.0992(12) 0.0453(6) -0.0053(8) 0.0137(6) -0.0056(8)
C5 0.0730(10) 0.0824(10) 0.0469(7) 0.0115(7) 0.0100(7) -0.0137(8)
C6 0.0604(8) 0.0559(7) 0.0446(6) 0.0072(5) 0.0038(6) 0.0008(6)
C7 0.0300(4) 0.0372(4) 0.0359(4) 0.0015(3) -0.0016(3) 0.0022(3)
C8 0.0363(5) 0.0446(5) 0.0351(4) -0.0043(4) -0.0017(4) 0.0074(4)
C9 0.0604(7) 0.0457(6) 0.0420(6) -0.0051(4) -0.0107(5) -0.0002(5)
C10 0.0484(7) 0.0622(7) 0.0335(5) -0.0026(5) 0.0015(4) -0.0005(5)
C11 0.1033(15) 0.0640(9) 0.0575(8) 0.0131(7) 0.0030(10) -0.0100(10)
C12 0.0608(9) 0.1342(17) 0.0465(7) -0.0143(9) 0.0164(7) 0.0155(11)
C13 0.0290(4) 0.0376(5) 0.0373(4) 0.0018(3) -0.0010(4) -0.0014(3)
C14 0.0286(4) 0.0530(6) 0.0525(6) 0.0059(5) 0.0019(4) 0.0036(4)
C15 0.0497(7) 0.0759(9) 0.0543(7) 0.0018(7) 0.0092(6) 0.0057(7)
C16 0.0469(7) 0.0712(9) 0.0884(11) 0.0223(9) 0.0053(7) 0.0220(7)
C17 0.0376(6) 0.0884(11) 0.0722(9) -0.0111(8) -0.0104(6) -0.0056(7)

loop_
_atom_type_symbol
_atom_type_description
_atom_type_scat_dispersion_real
_atom_type_scat_dispersion_imag
_atom_type_scat_source
C C 0.0033 0.0016 'International Tables Vol C Tables 4.2.6.8 and 6.1.1.4'
H H 0.0000 0.0000 'International Tables Vol C Tables 4.2.6.8 and 6.1.1.4'
N N 0.0061 0.0033 'International Tables Vol C Tables 4.2.6.8 and 6.1.1.4'
O O 0.0106 0.0060 'International Tables Vol C Tables 4.2.6.8 and 6.1.1.4'
S S 0.1246 0.1234 'International Tables Vol C Tables 4.2.6.8 and 6.1.1.4'

loop_
_geom_angle_atom_site_label_1
_geom_angle_atom_site_label_2
_geom_angle_atom_site_label_3
_geom_angle
_geom_angle_site_symmetry_1
_geom_angle_site_symmetry_3
_geom_angle_publ_flag
O1 S1 O2 119.51(7) . . ?
O1 S1 C1 108.04(5) . . ?
O2 S1 C1 109.05(5) . . ?
O1 S1 C7 109.11(5) . . ?
O2 S1 C7 106.76(6) . . ?
C1 S1 C7 103.15(5) . . ?
C13 N1 C7 121.28(8) . . ?
C8 O3 C10 106.91(9) . . ?
C10 O4 C9 106.71(10) . . ?
C13 O6 C14 120.21(9) . . ?
C2 C1 C6 120.0 . . ?
C2 C1 S1 120.05(5) . . ?
C6 C1 S1 119.95(5) . . ?
C3 C2 C1 120.0 . . ?
C2 C3 C4 120.0 . . ?
C5 C4 C3 120.0 . . ?
C4 C5 C6 120.0 . . ?
C5 C6 C1 120.0 . . ?
N1 C7 C8 112.87(8) . . ?
N1 C7 S1 110.32(7) . . ?
C8 C7 S1 110.61(7) . . ?
O3 C8 C7 109.16(8) . . ?
O3 C8 C9 104.15(9) . . ?
C7 C8 C9 112.20(10) . . ?
O4 C9 C8 104.29(10) . . ?
O4 C10 O3 103.75(10) . . ?
O4 C10 C11 109.29(13) . . ?
O3 C10 C11 109.15(12) . . ?
O4 C10 C12 110.62(13) . . ?
O3 C10 C12 110.26(12) . . ?
C11 C10 C12 113.33(16) . . ?
O5 C13 O6 127.14(10) . . ?
O5 C13 N1 123.22(10) . . ?
O6 C13 N1 109.63(8) . . ?
O6 C14 C15 110.17(11) . . ?
O6 C14 C16 102.27(10) . . ?
C15 C14 C16 110.83(13) . . ?
O6 C14 C17 109.65(11) . . ?
C15 C14 C17 112.35(13) . . ?
C16 C14 C17 111.11(14) . . ?

loop_
_geom_bond_atom_site_label_1
_geom_bond_atom_site_label_2
_geom_bond_distance
_geom_bond_site_symmetry_2
_geom_bond_publ_flag
S1 O1 1.4402(10) . ?
S1 O2 1.4405(10) . ?
S1 C1 1.7539 . ?
S1 C7 1.8311(11) . ?
N1 C13 1.3678(13) . ?
N1 C7 1.4254(13) . ?
O3 C8 1.4233(14) . ?
O3 C10 1.4361(14) . ?
O4 C10 1.4230(16) . ?
O4 C9 1.4235(16) . ?
O5 C13 1.2108(13) . ?
O6 C13 1.3379(12) . ?
O6 C14 1.4846(13) . ?
C1 C2 1.3900 . ?
C1 C6 1.3900 . ?
C2 C3 1.3900 . ?
C3 C4 1.3900 . ?
C4 C5 1.3900 . ?
C5 C6 1.3900 . ?
C7 C8 1.5298(15) . ?
C8 C9 1.5494(16) . ?
C10 C11 1.495(2) . ?
C10 C12 1.523(2) . ?
C14 C15 1.514(2) . ?
C14 C16 1.5170(18) . ?
C14 C17 1.518(2) . ?

loop_
_cod_related_entry_id
_cod_related_entry_database
_cod_related_entry_code
1 ChemSpider 9547085
